data_4315212
loop_
_publ_author_name
'Sudip Kumar Ghosh'
'Ranjan Patra'
'Sankar Prasad Rath'

_publ_contact_author_address
;Department of Chemistry
Indian Institute of Technology Kanpur
Kanpur-208016, INDIA
;
_publ_contact_author_email sprath@iitk.ac.in
_publ_contact_author_fax 91-512-2597436
_publ_contact_author_name 'Dr. Sankar Prasad Rath'
_publ_contact_author_phone 91-512-2597251
_publ_section_title
;
 Synthesis and Characterization of anti-bisFe(III) Porphyrins,
 syn-bisFe(III)-\m-oxo Porphyrin, and syn-bisFe(III)-\m-oxo Porphyrin
 Cation Radical
;
_journal_name_full 'Inorganic Chemistry'
_journal_page_first 3449
_journal_page_last 3460
_journal_paper_doi 10.1021/ic100002c
_journal_volume 49
_journal_year 2010
_chemical_formula_moiety 'C74 H90 Cl2 Fe2 N8 O8, H2 O'
_chemical_formula_sum 'C74 H92 Cl2 Fe2 N8 O9'
_chemical_formula_weight 1420.16
_chemical_name_common 'Bis Fe(III)porphyrin perchlorato, 2c'
_chemical_name_systematic
; 
 ? 
;
_space_group_IT_number 4
_symmetry_cell_setting monoclinic
_symmetry_space_group_name_Hall 'P 2yb'
_symmetry_space_group_name_H-M 'P 1 21 1'
_atom_sites_solution_hydrogens geom
_atom_sites_solution_primary direct
_atom_sites_solution_secondary difmap
_audit_creation_method SHELXL-97
_cell_angle_alpha 90.00
_cell_angle_beta 99.118(7)
_cell_angle_gamma 90.00
_cell_formula_units_Z 2
_cell_length_a 11.485(4)
_cell_length_b 20.610(8)
_cell_length_c 14.784(5)
_cell_measurement_reflns_used 999
_cell_measurement_temperature 100(2)
_cell_measurement_theta_max 26.6
_cell_measurement_theta_min 2.4
_cell_volume 3455(2)
_computing_cell_refinement 'Bruker SAINT'
_computing_data_collection 'Bruker APEX'
_computing_data_reduction 'Bruker SAINT'
_computing_molecular_graphics 'SHELXL 5.1, XP (Sheldrick, 1994)'
_computing_publication_material 'SHELXS-97 (Sheldrick, 1990)'
_computing_structure_refinement 'SHELXL-97 (Sheldrick, 1997)'
_computing_structure_solution 'SHELXS-97 (Sheldrick, 1990)'
_diffrn_ambient_temperature 100(2)
_diffrn_measured_fraction_theta_full 0.996
_diffrn_measured_fraction_theta_max 0.992
_diffrn_measurement_device_type 'Bruker SMART APEX'
_diffrn_measurement_method \w
_diffrn_radiation_monochromator graphite
_diffrn_radiation_source 'fine-focus sealed tube'
_diffrn_radiation_type MoK\a
_diffrn_radiation_wavelength 0.71073
_diffrn_reflns_av_R_equivalents 0.0000
_diffrn_reflns_av_sigmaI/netI 0.1029
_diffrn_reflns_limit_h_max 14
_diffrn_reflns_limit_h_min -14
_diffrn_reflns_limit_k_max 26
_diffrn_reflns_limit_k_min 0
_diffrn_reflns_limit_l_max 18
_diffrn_reflns_limit_l_min 0
_diffrn_reflns_number 7700
_diffrn_reflns_theta_full 25.00
_diffrn_reflns_theta_max 27.00
_diffrn_reflns_theta_min 2.05
_diffrn_standards_number 0
_exptl_absorpt_coefficient_mu 0.561
_exptl_absorpt_correction_T_max 0.967
_exptl_absorpt_correction_T_min 0.935
_exptl_absorpt_correction_type multi-scan
_exptl_absorpt_process_details SADABS
_exptl_crystal_colour 'dark red'
_exptl_crystal_density_diffrn 1.365
_exptl_crystal_density_method 'not measured'
_exptl_crystal_description Block
_exptl_crystal_F_000 1500
_exptl_crystal_size_max 0.14
_exptl_crystal_size_mid 0.10
_exptl_crystal_size_min 0.06
_refine_diff_density_max 1.219
_refine_diff_density_min -0.596
_refine_diff_density_rms 0.109
_refine_ls_abs_structure_details 'Flack H D (1983), Acta Cryst. A39, 876-881'
_refine_ls_abs_structure_Flack 0.08(4)
_refine_ls_extinction_method none
_refine_ls_goodness_of_fit_ref 1.038
_refine_ls_hydrogen_treatment constr
_refine_ls_matrix_type full
_refine_ls_number_parameters 900
_refine_ls_number_reflns 7700
_refine_ls_number_restraints 76
_refine_ls_restrained_S_all 1.044
_refine_ls_R_factor_all 0.1311
_refine_ls_R_factor_gt 0.0912
_refine_ls_shift/su_max 0.010
_refine_ls_shift/su_mean 0.000
_refine_ls_structure_factor_coef Fsqd
_refine_ls_weighting_details 'calc w=1/[\s^2^(Fo^2^)+(0.1138P)^2^+6.9955P] where P=(Fo^2^+2Fc^2^)/3'
_refine_ls_weighting_scheme calc
_refine_ls_wR_factor_gt 0.2107
_refine_ls_wR_factor_ref 0.2421
_reflns_number_gt 5206
_reflns_number_total 7700
_reflns_threshold_expression >2sigma(I)
_cod_data_source_file ic100002c_si_001.cif
_cod_data_source_block 15sepam
_cod_depositor_comments
;
The following automatic conversions were performed:

'_symmetry_cell_setting' value 'Monoclinic' changed to 'monoclinic'
according to the built-in table from CIF Core dictionary named
'cif_core.dic' version 2.4.1 from 2010-06-29.

Automatic conversion script
Id: cif_fix_values 1646 2011-03-28 12:23:43Z adriana 
;
_cod_database_code 4315212

loop_
_symmetry_equiv_pos_as_xyz
'x, y, z'
'-x, y+1/2, -z'

loop_
_atom_site_label
_atom_site_type_symbol
_atom_site_fract_x
_atom_site_fract_y
_atom_site_fract_z
_atom_site_U_iso_or_equiv
_atom_site_adp_type
_atom_site_occupancy
_atom_site_symmetry_multiplicity
_atom_site_calc_flag
_atom_site_refinement_flags
_atom_site_disorder_assembly
_atom_site_disorder_group
Fe1 Fe 0.42341(12) 0.09012(7) -0.07937(10) 0.0331(4) Uani 1 1 d . A .
Fe2 Fe 1.06310(12) 0.24765(7) 0.41424(9) 0.0275(3) Uani 1 1 d . B .
N1 N 0.5164(8) 0.1758(5) -0.0626(6) 0.036(2) Uani 1 1 d . . .
N2 N 0.3835(8) 0.1119(5) -0.2162(6) 0.040(2) Uani 1 1 d . . .
N3 N 0.2723(8) 0.0365(5) -0.0977(6) 0.037(2) Uani 1 1 d . . .
N4 N 0.4133(7) 0.0980(5) 0.0606(6) 0.035(2) Uani 1 1 d . . .
N101 N 0.9636(7) 0.1660(4) 0.3938(6) 0.0289(18) Uani 1 1 d . . .
N102 N 1.0676(7) 0.2449(5) 0.2760(5) 0.0303(17) Uani 1 1 d . . .
N103 N 1.2197(8) 0.3002(5) 0.4294(6) 0.037(2) Uani 1 1 d . . .
N104 N 1.1066(7) 0.2235(4) 0.5507(6) 0.0311(19) Uani 1 1 d . . .
C1 C 0.5748(8) 0.2021(6) 0.0200(7) 0.035(3) Uani 1 1 d . . .
C2 C 0.6328(11) 0.2610(7) 0.0023(8) 0.053(3) Uani 1 1 d . . .
C3 C 0.6129(12) 0.2687(7) -0.0925(8) 0.053(3) Uani 1 1 d . . .
C4 C 0.5445(11) 0.2153(7) -0.1276(8) 0.048(3) Uani 1 1 d . . .
C5 C 0.5136(10) 0.2030(6) -0.2229(8) 0.044(3) Uani 1 1 d . . .
H5A H 0.5447 0.2320 -0.2630 0.053 Uiso 1 1 calc R . .
C6 C 0.4439(10) 0.1540(5) -0.2629(7) 0.037(3) Uani 1 1 d . . .
C7 C 0.4137(11) 0.1450(7) -0.3611(8) 0.049(3) Uani 1 1 d . . .
C8 C 0.3341(15) 0.0974(8) -0.3731(9) 0.072(5) Uani 1 1 d . . .
C9 C 0.3132(12) 0.0761(7) -0.2826(9) 0.057(4) Uani 1 1 d . . .
C10 C 0.2395(14) 0.0286(7) -0.2646(9) 0.066(4) Uani 1 1 d . . .
H10A H 0.1998 0.0049 -0.3154 0.079 Uiso 1 1 calc R . .
C11 C 0.2165(12) 0.0111(7) -0.1780(8) 0.052(3) Uani 1 1 d . . .
C12 C 0.1310(13) -0.0379(6) -0.1611(9) 0.052(3) Uani 1 1 d . . .
C13 C 0.1380(12) -0.0396(7) -0.0684(9) 0.054(3) Uani 1 1 d . . .
C14 C 0.2231(11) 0.0055(6) -0.0305(8) 0.044(3) Uani 1 1 d . . .
C15 C 0.2584(10) 0.0188(6) 0.0635(8) 0.039(3) Uani 1 1 d . . .
H15A H 0.2171 -0.0039 0.1045 0.047 Uiso 1 1 calc R . .
C16 C 0.3449(10) 0.0603(6) 0.1028(8) 0.040(3) Uani 1 1 d . . .
C17 C 0.3704(11) 0.0701(6) 0.2005(7) 0.046(3) Uani 1 1 d . . .
C18 C 0.4609(8) 0.1096(5) 0.2172(6) 0.028(2) Uani 1 1 d . . .
C19 C 0.4900(9) 0.1286(6) 0.1270(7) 0.037(3) Uani 1 1 d . . .
C20 C 0.5755(10) 0.1735(6) 0.1075(7) 0.034(2) Uani 1 1 d . . .
C21 C 0.6869(11) 0.3136(7) 0.0674(8) 0.050(3) Uani 1 1 d . . .
H21A H 0.7222 0.3471 0.0322 0.060 Uiso 1 1 calc R . .
H21B H 0.7510 0.2944 0.1122 0.060 Uiso 1 1 calc R . .
C22 C 0.5967(12) 0.3459(7) 0.1195(10) 0.058(4) Uani 1 1 d . . .
H22A H 0.6364 0.3788 0.1613 0.087 Uiso 1 1 calc R . .
H22B H 0.5617 0.3130 0.1549 0.087 Uiso 1 1 calc R . .
H22C H 0.5346 0.3664 0.0758 0.087 Uiso 1 1 calc R . .
C23 C 0.6437(16) 0.3240(9) -0.1454(9) 0.080(6) Uani 1 1 d . . .
H23A H 0.6554 0.3089 -0.2069 0.096 Uiso 1 1 calc R . .
H23B H 0.7191 0.3427 -0.1147 0.096 Uiso 1 1 calc R . .
C24 C 0.5504(19) 0.3757(8) -0.1557(11) 0.094(7) Uani 1 1 d . . .
H24A H 0.5759 0.4124 -0.1899 0.141 Uiso 1 1 calc R . .
H24B H 0.5379 0.3905 -0.0949 0.141 Uiso 1 1 calc R . .
H24C H 0.4766 0.3580 -0.1888 0.141 Uiso 1 1 calc R . .
C25 C 0.4714(12) 0.1785(7) -0.4314(7) 0.049(3) Uani 1 1 d . . .
H25A H 0.4826 0.2248 -0.4147 0.059 Uiso 1 1 calc R . .
H25B H 0.4191 0.1761 -0.4914 0.059 Uiso 1 1 calc R . .
C26 C 0.5910(13) 0.1484(9) -0.4403(10) 0.070(5) Uani 1 1 d . . .
H26A H 0.6212 0.1682 -0.4923 0.105 Uiso 1 1 calc R . .
H26B H 0.5816 0.1016 -0.4505 0.105 Uiso 1 1 calc R . .
H26C H 0.6467 0.1562 -0.3840 0.105 Uiso 1 1 calc R . .
C27 C 0.2561(17) 0.0718(10) -0.4651(12) 0.089(6) Uani 1 1 d . . .
H27A H 0.1754 0.0600 -0.4554 0.106 Uiso 1 1 calc R . .
H27B H 0.2517 0.1040 -0.5151 0.106 Uiso 1 1 calc R . .
C28 C 0.3209(17) 0.0177(10) -0.4819(14) 0.102(7) Uani 1 1 d . . .
H28A H 0.2757 -0.0081 -0.5312 0.154 Uiso 1 1 calc R . .
H28B H 0.3374 -0.0087 -0.4262 0.154 Uiso 1 1 calc R . .
H28C H 0.3954 0.0315 -0.5003 0.154 Uiso 1 1 calc R . .
C29 C 0.0516(15) -0.0741(9) -0.2318(10) 0.079(6) Uani 1 1 d . . .
H29A H 0.0312 -0.1160 -0.2057 0.095 Uiso 1 1 calc R . .
H29B H 0.0941 -0.0836 -0.2836 0.095 Uiso 1 1 calc R . .
C30 C -0.0598(16) -0.0384(9) -0.2674(12) 0.095(7) Uani 1 1 d . . .
H30A H -0.1059 -0.0635 -0.3169 0.143 Uiso 1 1 calc R . .
H30B H -0.0404 0.0040 -0.2909 0.143 Uiso 1 1 calc R . .
H30C H -0.1061 -0.0324 -0.2178 0.143 Uiso 1 1 calc R . .
C31 C 0.0664(12) -0.0827(8) -0.0160(9) 0.060(4) Uani 1 1 d . . .
H31A H 0.0338 -0.1192 -0.0557 0.072 Uiso 1 1 calc R . .
H31B H 0.1183 -0.1011 0.0377 0.072 Uiso 1 1 calc R . .
C32 C -0.0262(15) -0.0491(7) 0.0138(11) 0.070(4) Uani 1 1 d . . .
H32A H -0.0669 -0.0779 0.0513 0.105 Uiso 1 1 calc R . .
H32B H -0.0819 -0.0343 -0.0393 0.105 Uiso 1 1 calc R . .
H32C H 0.0053 -0.0115 0.0505 0.105 Uiso 1 1 calc R . .
C33 C 0.2991(11) 0.0421(7) 0.2679(8) 0.049(3) Uani 1 1 d . . .
H33A H 0.3487 0.0391 0.3289 0.059 Uiso 1 1 calc R . .
H33B H 0.2732 -0.0023 0.2485 0.059 Uiso 1 1 calc R . .
C34 C 0.1907(11) 0.0841(8) 0.2747(8) 0.060(4) Uani 1 1 d . . .
H34A H 0.1516 0.0681 0.3246 0.090 Uiso 1 1 calc R . .
H34B H 0.1358 0.0819 0.2169 0.090 Uiso 1 1 calc R . .
H34C H 0.2154 0.1292 0.2870 0.090 Uiso 1 1 calc R . .
C35 C 0.5075(11) 0.1394(6) 0.3097(8) 0.048(3) Uani 1 1 d . . .
H35A H 0.5940 0.1334 0.3224 0.057 Uiso 1 1 calc R . .
H35B H 0.4734 0.1156 0.3575 0.057 Uiso 1 1 calc R . .
C36 C 0.4800(11) 0.2116(6) 0.3173(8) 0.043(3) Uani 1 1 d . . .
H36A H 0.5203 0.2283 0.3760 0.065 Uiso 1 1 calc R . .
H36B H 0.3947 0.2175 0.3135 0.065 Uiso 1 1 calc R . .
H36C H 0.5074 0.2352 0.2671 0.065 Uiso 1 1 calc R . .
C37 C 0.6813(9) 0.1888(6) 0.1814(8) 0.041(3) Uani 1 1 d . . .
H37A H 0.6884 0.2363 0.1900 0.049 Uiso 1 1 calc R . .
H37B H 0.6688 0.1692 0.2403 0.049 Uiso 1 1 calc R . .
C101 C 0.8994(9) 0.1426(5) 0.3134(7) 0.031(2) Uani 1 1 d . . .
C102 C 0.8368(9) 0.0858(6) 0.3325(7) 0.034(2) Uani 1 1 d . . .
C103 C 0.8564(10) 0.0765(5) 0.4235(8) 0.039(3) Uani 1 1 d . . .
C104 C 0.9343(9) 0.1281(5) 0.4630(7) 0.034(2) Uani 1 1 d . . .
C105 C 0.9679(10) 0.1388(6) 0.5559(7) 0.037(3) Uani 1 1 d . . .
H10B H 0.9308 0.1120 0.5953 0.044 Uiso 1 1 calc R . .
C106 C 1.0462(9) 0.1821(5) 0.5977(7) 0.034(2) Uani 1 1 d . . .
C107 C 1.0791(10) 0.1925(7) 0.6953(7) 0.044(3) Uani 1 1 d . . .
C108 C 1.1614(10) 0.2381(6) 0.7070(7) 0.039(3) Uani 1 1 d . . .
C109 C 1.1817(9) 0.2582(5) 0.6169(7) 0.033(2) Uani 1 1 d . . .
C110 C 1.2616(11) 0.3025(7) 0.5981(8) 0.044(3) Uani 1 1 d . . .
H11A H 1.3097 0.3213 0.6496 0.053 Uiso 1 1 calc R . .
C111 C 1.2815(10) 0.3234(6) 0.5149(7) 0.039(3) Uani 1 1 d . . .
C112 C 1.3715(13) 0.3669(8) 0.4940(9) 0.065(4) Uani 1 1 d . . .
C113 C 1.3637(11) 0.3725(7) 0.4029(8) 0.053(4) Uani 1 1 d . . .
C114 C 1.2661(9) 0.3297(6) 0.3637(7) 0.035(2) Uani 1 1 d . . .
C115 C 1.2307(9) 0.3215(6) 0.2717(7) 0.036(2) Uani 1 1 d . . .
H11B H 1.2710 0.3459 0.2318 0.043 Uiso 1 1 calc R . .
C116 C 1.1419(9) 0.2811(5) 0.2316(7) 0.033(2) Uani 1 1 d . . .
C117 C 1.1110(8) 0.2726(5) 0.1341(7) 0.029(2) Uani 1 1 d . . .
C118 C 1.0166(9) 0.2330(4) 0.1179(6) 0.028(2) Uani 1 1 d . . .
C119 C 0.9865(8) 0.2161(5) 0.2078(6) 0.026(2) Uani 1 1 d . . .
C120 C 0.8989(9) 0.1736(5) 0.2280(7) 0.031(2) Uani 1 1 d . . .
C121 C 0.7747(12) 0.0375(6) 0.2646(8) 0.047(3) Uani 1 1 d . . .
H12A H 0.7320 0.0056 0.2972 0.057 Uiso 1 1 calc R . .
H12B H 0.7160 0.0605 0.2195 0.057 Uiso 1 1 calc R . .
C122 C 0.8607(13) 0.0025(6) 0.2152(9) 0.058(4) Uani 1 1 d . . .
H12C H 0.8178 -0.0274 0.1703 0.087 Uiso 1 1 calc R . .
H12D H 0.9165 -0.0220 0.2594 0.087 Uiso 1 1 calc R . .
H12E H 0.9038 0.0341 0.1836 0.087 Uiso 1 1 calc R . .
C123 C 0.8200(12) 0.0195(7) 0.4778(9) 0.053(3) Uani 1 1 d . . .
H12F H 0.8119 0.0342 0.5403 0.063 Uiso 1 1 calc R . .
H12G H 0.7423 0.0032 0.4479 0.063 Uiso 1 1 calc R . .
C124 C 0.9097(17) -0.0350(7) 0.4842(12) 0.082(5) Uani 1 1 d . . .
H12H H 0.8815 -0.0721 0.5162 0.123 Uiso 1 1 calc R . .
H12I H 0.9851 -0.0199 0.5182 0.123 Uiso 1 1 calc R . .
H12J H 0.9205 -0.0483 0.4224 0.123 Uiso 1 1 calc R . .
C125 C 1.0206(12) 0.1575(9) 0.7662(8) 0.064(4) Uani 1 1 d . . .
H12K H 1.0719 0.1604 0.8265 0.077 Uiso 1 1 calc R . .
H12L H 1.0117 0.1110 0.7495 0.077 Uiso 1 1 calc R . .
C126 C 0.8995(13) 0.1856(11) 0.7741(10) 0.084(6) Uani 1 1 d . . .
H12M H 0.8605 0.1579 0.8141 0.127 Uiso 1 1 calc R . .
H12N H 0.8513 0.1876 0.7132 0.127 Uiso 1 1 calc R . .
H12O H 0.9089 0.2294 0.8000 0.127 Uiso 1 1 calc R . .
C127 C 1.2259(11) 0.2657(6) 0.7955(8) 0.050(3) Uani 1 1 d . . .
H12P H 1.3108 0.2699 0.7915 0.059 Uiso 1 1 calc R . .
H12Q H 1.2180 0.2357 0.8465 0.059 Uiso 1 1 calc R . .
C128 C 1.1773(15) 0.3315(7) 0.8152(9) 0.069(4) Uani 1 1 d . . .
H12R H 1.2070 0.3438 0.8787 0.103 Uiso 1 1 calc R . .
H12S H 1.0909 0.3295 0.8061 0.103 Uiso 1 1 calc R . .
H12T H 1.2024 0.3638 0.7736 0.103 Uiso 1 1 calc R . .
C129 C 1.4525(13) 0.4069(9) 0.5687(11) 0.079(5) Uani 1 1 d . . .
H12U H 1.4667 0.4507 0.5453 0.095 Uiso 1 1 calc R . .
H12V H 1.4149 0.4115 0.6241 0.095 Uiso 1 1 calc R . .
C130 C 1.5613(16) 0.3720(10) 0.5899(12) 0.086(5) Uani 1 1 d . . .
H13A H 1.6145 0.3954 0.6372 0.129 Uiso 1 1 calc R . .
H13B H 1.5980 0.3682 0.5346 0.129 Uiso 1 1 calc R . .
H13C H 1.5459 0.3286 0.6123 0.129 Uiso 1 1 calc R . .
C131 C 1.4443(17) 0.4097(9) 0.3478(11) 0.093(7) Uani 1 1 d . . .
H13D H 1.5253 0.4112 0.3827 0.111 Uiso 1 1 calc R . .
H13E H 1.4471 0.3871 0.2892 0.111 Uiso 1 1 calc R . .
C132 C 1.4002(16) 0.4755(10) 0.3298(14) 0.098(6) Uani 1 1 d . . .
H13F H 1.4227 0.4912 0.2724 0.147 Uiso 1 1 calc R . .
H13G H 1.4341 0.5040 0.3802 0.147 Uiso 1 1 calc R . .
H13H H 1.3140 0.4756 0.3246 0.147 Uiso 1 1 calc R . .
C133 C 1.1833(10) 0.2991(6) 0.0666(7) 0.040(3) Uani 1 1 d . . .
H13I H 1.1323 0.3042 0.0065 0.048 Uiso 1 1 calc R . .
H13J H 1.2128 0.3426 0.0872 0.048 Uiso 1 1 calc R . .
C134 C 1.2857(10) 0.2570(7) 0.0552(8) 0.047(3) Uani 1 1 d . . .
H13K H 1.3370 0.2800 0.0188 0.071 Uiso 1 1 calc R . .
H13L H 1.2571 0.2169 0.0236 0.071 Uiso 1 1 calc R . .
H13M H 1.3303 0.2465 0.1155 0.071 Uiso 1 1 calc R . .
C135 C 0.9718(10) 0.2043(6) 0.0247(7) 0.038(3) Uani 1 1 d . . .
H13N H 0.8856 0.2114 0.0103 0.046 Uiso 1 1 calc R . .
H13O H 1.0089 0.2276 -0.0219 0.046 Uiso 1 1 calc R . .
C136 C 0.9962(12) 0.1339(6) 0.0183(8) 0.044(3) Uani 1 1 d . . .
H13P H 0.9602 0.1178 -0.0421 0.066 Uiso 1 1 calc R . .
H13Q H 0.9628 0.1106 0.0660 0.066 Uiso 1 1 calc R . .
H13R H 1.0816 0.1268 0.0267 0.066 Uiso 1 1 calc R . .
C137 C 0.7934(9) 0.1623(5) 0.1542(7) 0.033(2) Uani 1 1 d . . .
H13S H 0.8074 0.1835 0.0968 0.039 Uiso 1 1 calc R . .
H13T H 0.7842 0.1152 0.1424 0.039 Uiso 1 1 calc R . .
O1 O 0.5370(8) 0.0257(5) -0.0853(6) 0.055(2) Uani 1 1 d . . .
Cl1 Cl 0.6525(8) -0.0051(5) -0.0561(7) 0.072(3) Uani 0.672(18) 1 d PD A 1
O2 O 0.7489(12) 0.0464(9) -0.027(2) 0.102(10) Uani 0.672(18) 1 d PD A 1
O3 O 0.7025(15) -0.0492(9) -0.1230(11) 0.059(5) Uani 0.672(18) 1 d PD A 1
O4 O 0.646(3) -0.0375(16) 0.0349(11) 0.181(15) Uani 0.672(18) 1 d PD A 1
Cl1A Cl 0.659(2) 0.0145(9) -0.0880(17) 0.072(3) Uani 0.328(18) 1 d PD A 2
O4A O 0.720(3) 0.0644(15) -0.139(2) 0.084(12) Uiso 0.328(18) 1 d PD A 2
O2A O 0.722(4) 0.038(3) 0.007(2) 0.081(16) Uiso 0.328(18) 1 d PD A 2
O3A O 0.681(3) -0.0587(10) -0.095(2) 0.038(8) Uiso 0.328(18) 1 d PD A 2
O1S O 0.8737(14) 0.3968(9) 0.7166(9) 0.145(6) Uiso 1 1 d D . .
H1S H 0.8680 0.4000 0.7728 0.174 Uiso 1 1 d D . .
H2S H 0.8231 0.4207 0.6857 0.174 Uiso 1 1 d D . .
O5 O 0.9451(6) 0.3141(4) 0.4205(5) 0.0363(18) Uani 1 1 d . . .
Cl2 Cl 0.8393(6) 0.3279(3) 0.4574(6) 0.088(2) Uani 0.715(9) 1 d PD B 3
O6 O 0.7626(17) 0.2692(8) 0.460(3) 0.172(15) Uani 0.715(9) 1 d PD B 3
O7 O 0.7555(16) 0.3793(10) 0.4083(14) 0.099(6) Uani 0.715(9) 1 d PDU B 3
O8 O 0.859(2) 0.3399(18) 0.5615(11) 0.190(15) Uani 0.715(9) 1 d PD B 3
Cl2A Cl 0.8123(15) 0.3250(8) 0.3905(14) 0.088(2) Uani 0.285(9) 1 d PD B 4
O6A O 0.745(4) 0.2614(17) 0.389(3) 0.084(15) Uiso 0.285(9) 1 d PD B 4
O7A O 0.795(3) 0.3917(11) 0.437(2) 0.037(7) Uiso 0.285(9) 1 d PD B 4
O8A O 0.786(3) 0.325(2) 0.2863(17) 0.078(11) Uiso 0.285(9) 1 d PD B 4

loop_
_atom_site_aniso_label
_atom_site_aniso_U_11
_atom_site_aniso_U_22
_atom_site_aniso_U_33
_atom_site_aniso_U_23
_atom_site_aniso_U_13
_atom_site_aniso_U_12
Fe1 0.0319(8) 0.0379(8) 0.0283(8) -0.0044(7) 0.0014(6) 0.0014(6)
Fe2 0.0297(7) 0.0294(7) 0.0216(7) -0.0010(6) -0.0012(5) 0.0005(6)
N1 0.033(5) 0.048(6) 0.024(5) 0.000(4) -0.002(4) -0.008(4)
N2 0.033(5) 0.057(6) 0.027(5) -0.008(4) -0.003(4) -0.010(4)
N3 0.036(5) 0.041(5) 0.032(5) -0.012(4) -0.003(4) -0.001(4)
N4 0.027(4) 0.039(5) 0.038(5) -0.002(4) -0.002(4) -0.003(4)
N101 0.024(4) 0.035(5) 0.027(4) 0.003(4) 0.002(3) -0.005(3)
N102 0.032(4) 0.035(4) 0.022(4) 0.000(4) -0.001(3) 0.003(4)
N103 0.037(5) 0.039(5) 0.031(5) 0.010(4) -0.003(4) -0.004(4)
N104 0.032(5) 0.035(5) 0.025(4) -0.007(4) -0.001(4) 0.002(4)
C1 0.017(5) 0.051(7) 0.036(6) -0.013(5) -0.004(4) -0.004(4)
C2 0.052(7) 0.070(10) 0.039(7) -0.013(6) 0.007(5) -0.017(6)
C3 0.060(8) 0.064(9) 0.033(6) -0.006(6) 0.006(6) -0.024(6)
C4 0.050(7) 0.059(8) 0.031(6) -0.005(6) -0.005(5) -0.025(6)
C5 0.042(6) 0.057(8) 0.034(6) -0.001(6) 0.009(5) -0.008(6)
C6 0.046(6) 0.039(6) 0.025(5) -0.006(5) 0.001(5) -0.012(5)
C7 0.059(8) 0.056(8) 0.031(6) -0.015(6) 0.011(6) -0.011(6)
C8 0.114(12) 0.068(10) 0.035(7) -0.014(7) 0.017(7) -0.054(10)
C9 0.061(8) 0.071(10) 0.043(7) -0.021(7) 0.022(6) -0.025(7)
C10 0.084(10) 0.075(10) 0.044(8) -0.035(7) 0.029(7) -0.045(8)
C11 0.063(8) 0.053(8) 0.038(7) -0.011(6) 0.005(6) -0.020(6)
C12 0.073(9) 0.041(7) 0.040(7) -0.003(5) 0.004(6) -0.014(6)
C13 0.065(8) 0.051(8) 0.042(7) 0.000(6) 0.002(6) -0.018(6)
C14 0.050(7) 0.042(7) 0.040(7) 0.000(5) 0.009(5) -0.007(6)
C15 0.035(6) 0.048(7) 0.037(7) 0.001(5) 0.011(5) -0.007(5)
C16 0.031(6) 0.059(7) 0.027(6) 0.003(5) -0.003(5) 0.003(5)
C17 0.058(8) 0.057(8) 0.021(5) 0.007(5) 0.003(5) 0.014(6)
C18 0.012(4) 0.050(7) 0.023(5) -0.012(4) 0.002(3) 0.009(4)
C19 0.031(6) 0.045(7) 0.032(6) -0.006(5) -0.003(4) 0.009(5)
C20 0.038(6) 0.043(6) 0.021(5) -0.004(5) -0.001(4) 0.009(5)
C21 0.051(7) 0.060(8) 0.035(6) -0.004(6) -0.005(5) -0.023(6)
C22 0.048(7) 0.058(8) 0.063(9) -0.013(7) -0.009(6) -0.011(6)
C23 0.102(13) 0.096(13) 0.036(7) 0.008(8) -0.012(8) -0.067(11)
C24 0.153(18) 0.067(11) 0.049(9) 0.029(8) -0.022(10) -0.050(12)
C25 0.069(9) 0.058(8) 0.020(6) -0.004(5) 0.006(5) -0.028(7)
C26 0.061(9) 0.100(13) 0.051(9) -0.007(8) 0.012(7) -0.034(9)
C27 0.111(14) 0.095(14) 0.072(11) 0.024(10) 0.053(10) 0.025(11)
C28 0.091(13) 0.112(16) 0.105(15) 0.053(12) 0.020(11) 0.063(12)
C29 0.103(13) 0.090(12) 0.047(8) -0.017(8) 0.021(8) -0.069(11)
C30 0.099(13) 0.094(13) 0.078(12) 0.023(10) -0.032(10) -0.062(11)
C31 0.053(8) 0.074(10) 0.048(8) 0.003(7) -0.006(6) -0.011(7)
C32 0.079(11) 0.051(8) 0.082(11) -0.015(8) 0.022(9) -0.011(7)
C33 0.039(7) 0.068(9) 0.037(7) 0.001(6) -0.004(5) 0.004(6)
C34 0.059(8) 0.086(11) 0.037(7) 0.005(7) 0.017(6) 0.016(8)
C35 0.052(7) 0.058(8) 0.030(6) -0.003(6) -0.004(5) -0.001(6)
C36 0.044(6) 0.046(7) 0.040(6) 0.007(5) 0.009(5) 0.011(5)
C37 0.030(5) 0.054(7) 0.036(6) -0.012(5) 0.000(5) 0.002(5)
C101 0.027(5) 0.028(5) 0.032(6) 0.000(4) -0.013(4) 0.001(4)
C102 0.036(5) 0.034(5) 0.032(5) 0.007(5) 0.005(4) -0.010(5)
C103 0.044(6) 0.029(6) 0.045(7) 0.006(5) 0.006(5) -0.003(4)
C104 0.038(6) 0.033(6) 0.033(6) -0.005(5) 0.010(5) 0.004(5)
C105 0.044(6) 0.045(7) 0.019(5) -0.002(5) -0.001(4) -0.003(5)
C106 0.028(5) 0.045(6) 0.027(5) 0.005(5) -0.001(4) -0.006(5)
C107 0.032(6) 0.068(8) 0.029(6) 0.011(6) -0.005(5) -0.005(6)
C108 0.042(6) 0.046(7) 0.025(5) -0.003(5) -0.009(4) 0.007(5)
C109 0.043(6) 0.028(6) 0.023(5) -0.001(4) -0.006(4) 0.003(4)
C110 0.043(6) 0.061(8) 0.024(6) 0.011(5) -0.008(5) -0.018(6)
C111 0.046(6) 0.039(6) 0.027(5) 0.001(5) -0.012(5) -0.014(5)
C112 0.068(9) 0.086(11) 0.036(7) 0.001(7) -0.005(6) -0.043(8)
C113 0.050(7) 0.070(9) 0.036(7) 0.013(6) -0.001(5) -0.029(7)
C114 0.037(6) 0.042(6) 0.023(5) 0.002(5) -0.007(4) -0.005(5)
C115 0.041(6) 0.047(7) 0.018(5) 0.002(5) -0.001(4) -0.001(5)
C116 0.031(5) 0.029(5) 0.035(6) 0.000(4) -0.002(4) 0.000(4)
C117 0.030(5) 0.027(5) 0.030(5) -0.004(4) 0.005(4) 0.001(4)
C118 0.042(6) 0.022(5) 0.017(5) -0.002(4) -0.004(4) 0.006(4)
C119 0.027(5) 0.030(5) 0.019(5) 0.002(4) -0.001(4) -0.003(4)
C120 0.026(5) 0.041(6) 0.025(5) -0.009(4) -0.001(4) -0.001(4)
C121 0.066(8) 0.030(6) 0.043(7) -0.001(5) 0.002(6) -0.011(6)
C122 0.087(10) 0.039(7) 0.045(8) -0.007(6) 0.000(7) -0.002(7)
C123 0.059(8) 0.060(8) 0.037(7) 0.009(6) 0.000(6) -0.020(6)
C124 0.131(16) 0.040(8) 0.078(11) 0.017(8) 0.023(11) -0.003(9)
C125 0.052(8) 0.112(13) 0.030(7) 0.001(8) 0.010(6) -0.018(8)
C126 0.056(9) 0.151(19) 0.043(9) 0.009(10) 0.000(7) -0.012(10)
C127 0.058(7) 0.050(8) 0.033(6) -0.014(5) -0.018(5) -0.007(6)
C128 0.110(12) 0.048(8) 0.042(7) -0.014(6) -0.006(8) -0.005(8)
C129 0.055(8) 0.104(13) 0.068(10) 0.043(9) -0.019(7) -0.036(9)
C130 0.092(13) 0.092(13) 0.072(11) -0.019(10) 0.002(9) -0.003(11)
C131 0.115(14) 0.079(12) 0.066(10) 0.011(9) -0.043(10) -0.057(11)
C132 0.083(12) 0.102(15) 0.104(15) 0.018(12) -0.001(10) -0.022(11)
C133 0.042(6) 0.048(7) 0.028(6) 0.005(5) 0.004(5) -0.003(5)
C134 0.038(6) 0.066(9) 0.039(6) 0.015(6) 0.008(5) 0.000(6)
C135 0.042(6) 0.046(7) 0.025(6) 0.006(5) -0.001(5) -0.010(5)
C136 0.067(8) 0.039(6) 0.029(6) -0.004(5) 0.016(5) -0.004(6)
C137 0.035(5) 0.030(5) 0.028(5) 0.000(4) -0.012(4) -0.002(4)
O1 0.044(5) 0.057(6) 0.065(6) -0.003(5) 0.013(4) 0.009(4)
Cl1 0.061(3) 0.053(5) 0.091(7) -0.018(4) -0.016(4) 0.011(4)
O2 0.017(7) 0.083(14) 0.20(3) -0.083(17) -0.005(11) 0.000(7)
O3 0.062(10) 0.076(11) 0.048(10) -0.023(8) 0.033(8) 0.019(8)
O4 0.23(3) 0.26(4) 0.036(10) 0.049(15) -0.023(14) 0.06(3)
Cl1A 0.061(3) 0.053(5) 0.091(7) -0.018(4) -0.016(4) 0.011(4)
O5 0.039(4) 0.037(4) 0.033(4) -0.004(3) 0.007(3) 0.003(3)
Cl2 0.074(4) 0.089(4) 0.111(6) 0.023(5) 0.039(4) 0.030(3)
O6 0.068(12) 0.084(14) 0.39(5) 0.01(2) 0.13(2) -0.012(10)
O7 0.066(8) 0.112(10) 0.120(10) 0.011(8) 0.021(7) 0.046(7)
O8 0.19(3) 0.29(4) 0.104(17) 0.06(2) 0.085(17) 0.09(3)
Cl2A 0.074(4) 0.089(4) 0.111(6) 0.023(5) 0.039(4) 0.030(3)

loop_
_atom_type_symbol
_atom_type_description
_atom_type_scat_dispersion_real
_atom_type_scat_dispersion_imag
_atom_type_scat_source
C C 0.0033 0.0016 'International Tables Vol C Tables 4.2.6.8 and 6.1.1.4'
H H 0.0000 0.0000 'International Tables Vol C Tables 4.2.6.8 and 6.1.1.4'
N N 0.0061 0.0033 'International Tables Vol C Tables 4.2.6.8 and 6.1.1.4'
O O 0.0106 0.0060 'International Tables Vol C Tables 4.2.6.8 and 6.1.1.4'
Cl Cl 0.1484 0.1585 'International Tables Vol C Tables 4.2.6.8 and 6.1.1.4'
Fe Fe 0.3463 0.8444 'International Tables Vol C Tables 4.2.6.8 and 6.1.1.4'

loop_
_geom_angle_atom_site_label_1
_geom_angle_atom_site_label_2
_geom_angle_atom_site_label_3
_geom_angle
_geom_angle_site_symmetry_1
_geom_angle_site_symmetry_3
_geom_angle_publ_flag
O1 Fe1 N3 101.2(4) . . ?
O1 Fe1 N2 99.0(4) . . ?
N3 Fe1 N2 86.3(4) . . ?
O1 Fe1 N1 105.2(4) . . ?
N3 Fe1 N1 153.6(4) . . ?
N2 Fe1 N1 87.8(4) . . ?
O1 Fe1 N4 104.4(4) . . ?
N3 Fe1 N4 89.7(3) . . ?
N2 Fe1 N4 156.5(4) . . ?
N1 Fe1 N4 85.6(4) . . ?
O5 Fe2 N101 102.2(3) . . ?
O5 Fe2 N102 101.3(3) . . ?
N101 Fe2 N102 86.0(4) . . ?
O5 Fe2 N104 100.7(3) . . ?
N101 Fe2 N104 89.4(3) . . ?
N102 Fe2 N104 158.0(3) . . ?
O5 Fe2 N103 103.0(4) . . ?
N101 Fe2 N103 154.7(4) . . ?
N102 Fe2 N103 88.0(3) . . ?
N104 Fe2 N103 87.1(3) . . ?
C4 N1 C1 104.7(9) . . ?
C4 N1 Fe1 128.0(7) . . ?
C1 N1 Fe1 127.1(8) . . ?
C6 N2 C9 105.4(9) . . ?
C6 N2 Fe1 125.9(7) . . ?
C9 N2 Fe1 126.7(9) . . ?
C11 N3 C14 105.1(10) . . ?
C11 N3 Fe1 126.7(8) . . ?
C14 N3 Fe1 126.5(7) . . ?
C16 N4 C19 107.2(9) . . ?
C16 N4 Fe1 123.1(7) . . ?
C19 N4 Fe1 127.9(8) . . ?
C104 N101 C101 106.4(9) . . ?
C104 N101 Fe2 124.1(7) . . ?
C101 N101 Fe2 128.9(7) . . ?
C116 N102 C119 106.2(8) . . ?
C116 N102 Fe2 125.1(7) . . ?
C119 N102 Fe2 127.8(7) . . ?
C114 N103 C111 107.0(9) . . ?
C114 N103 Fe2 126.9(7) . . ?
C111 N103 Fe2 124.7(7) . . ?
C106 N104 C109 105.8(9) . . ?
C106 N104 Fe2 126.0(7) . . ?
C109 N104 Fe2 126.2(7) . . ?
N1 C1 C20 124.3(10) . . ?
N1 C1 C2 109.9(10) . . ?
C20 C1 C2 125.7(10) . . ?
C3 C2 C1 105.9(11) . . ?
C3 C2 C21 122.9(12) . . ?
C1 C2 C21 130.4(11) . . ?
C2 C3 C4 106.0(11) . . ?
C2 C3 C23 127.9(12) . . ?
C4 C3 C23 125.8(11) . . ?
N1 C4 C3 113.4(10) . . ?
N1 C4 C5 123.6(11) . . ?
C3 C4 C5 122.9(12) . . ?
C6 C5 C4 126.8(11) . . ?
C5 C6 N2 124.2(10) . . ?
C5 C6 C7 124.0(11) . . ?
N2 C6 C7 111.4(9) . . ?
C8 C7 C6 106.1(11) . . ?
C8 C7 C25 128.3(11) . . ?
C6 C7 C25 125.3(10) . . ?
C7 C8 C9 107.8(11) . . ?
C7 C8 C27 129.6(13) . . ?
C9 C8 C27 122.0(12) . . ?
C10 C9 N2 124.2(12) . . ?
C10 C9 C8 126.6(12) . . ?
N2 C9 C8 109.2(11) . . ?
C9 C10 C11 125.8(12) . . ?
N3 C11 C10 124.7(11) . . ?
N3 C11 C12 110.7(11) . . ?
C10 C11 C12 124.5(11) . . ?
C13 C12 C11 104.9(11) . . ?
C13 C12 C29 129.1(12) . . ?
C11 C12 C29 125.9(12) . . ?
C12 C13 C14 108.1(12) . . ?
C12 C13 C31 125.7(12) . . ?
C14 C13 C31 126.2(12) . . ?
N3 C14 C13 111.2(11) . . ?
N3 C14 C15 122.3(11) . . ?
C13 C14 C15 126.5(12) . . ?
C16 C15 C14 128.0(11) . . ?
N4 C16 C15 127.6(11) . . ?
N4 C16 C17 110.3(10) . . ?
C15 C16 C17 122.1(12) . . ?
C18 C17 C16 107.7(10) . . ?
C18 C17 C33 127.8(11) . . ?
C16 C17 C33 124.4(12) . . ?
C17 C18 C19 106.3(9) . . ?
C17 C18 C35 125.2(10) . . ?
C19 C18 C35 127.4(10) . . ?
N4 C19 C20 123.1(10) . . ?
N4 C19 C18 108.3(10) . . ?
C20 C19 C18 128.5(9) . . ?
C19 C20 C1 123.7(9) . . ?
C19 C20 C37 119.1(10) . . ?
C1 C20 C37 117.0(10) . . ?
C2 C21 C22 112.8(10) . . ?
C3 C23 C24 112.3(14) . . ?
C7 C25 C26 112.1(12) . . ?
C28 C27 C8 100.0(16) . . ?
C12 C29 C30 113.5(15) . . ?
C32 C31 C13 112.1(14) . . ?
C17 C33 C34 111.2(11) . . ?
C18 C35 C36 114.4(10) . . ?
C137 C37 C20 110.4(8) . . ?
N101 C101 C120 122.4(9) . . ?
N101 C101 C102 109.5(9) . . ?
C120 C101 C102 128.1(9) . . ?
C103 C102 C101 107.7(9) . . ?
C103 C102 C121 124.0(10) . . ?
C101 C102 C121 127.6(9) . . ?
C102 C103 C104 107.1(10) . . ?
C102 C103 C123 128.5(11) . . ?
C104 C103 C123 123.9(10) . . ?
N101 C104 C105 126.0(10) . . ?
N101 C104 C103 109.0(9) . . ?
C105 C104 C103 124.9(11) . . ?
C106 C105 C104 128.5(11) . . ?
C105 C106 N104 122.7(10) . . ?
C105 C106 C107 127.3(10) . . ?
N104 C106 C107 110.0(9) . . ?
C108 C107 C106 107.7(10) . . ?
C108 C107 C125 129.2(11) . . ?
C106 C107 C125 123.0(11) . . ?
C107 C108 C109 107.3(9) . . ?
C107 C108 C127 128.6(11) . . ?
C109 C108 C127 124.1(11) . . ?
C110 C109 N104 124.4(10) . . ?
C110 C109 C108 126.4(9) . . ?
N104 C109 C108 109.1(9) . . ?
C109 C110 C111 128.1(11) . . ?
C110 C111 N103 124.3(10) . . ?
C110 C111 C112 128.5(10) . . ?
N103 C111 C112 107.0(10) . . ?
C113 C112 C111 109.5(10) . . ?
C113 C112 C129 127.1(12) . . ?
C111 C112 C129 123.0(12) . . ?
C112 C113 C114 105.6(10) . . ?
C112 C113 C131 128.8(11) . . ?
C114 C113 C131 125.3(11) . . ?
N103 C114 C115 125.5(10) . . ?
N103 C114 C113 110.9(9) . . ?
C115 C114 C113 123.7(11) . . ?
C114 C115 C116 125.9(11) . . ?
N102 C116 C115 126.6(10) . . ?
N102 C116 C117 109.8(8) . . ?
C115 C116 C117 123.6(10) . . ?
C118 C117 C116 108.4(9) . . ?
C118 C117 C133 128.1(9) . . ?
C116 C117 C133 123.2(9) . . ?
C117 C118 C119 106.3(8) . . ?
C117 C118 C135 123.2(9) . . ?
C119 C118 C135 129.6(9) . . ?
N102 C119 C120 122.1(9) . . ?
N102 C119 C118 109.2(8) . . ?
C120 C119 C118 128.5(9) . . ?
C119 C120 C101 124.9(9) . . ?
C119 C120 C137 117.5(9) . . ?
C101 C120 C137 117.6(9) . . ?
C122 C121 C102 111.2(11) . . ?
C124 C123 C103 111.4(11) . . ?
C107 C125 C126 112.4(13) . . ?
C108 C127 C128 111.1(10) . . ?
C130 C129 C112 107.0(16) . . ?
C132 C131 C113 110.0(18) . . ?
C134 C133 C117 113.2(9) . . ?
C136 C135 C118 113.6(9) . . ?
C37 C137 C120 111.8(8) . . ?
Cl1A O1 Cl1 25.2(8) . . ?
Cl1A O1 Fe1 144.1(10) . . ?
Cl1 O1 Fe1 153.3(7) . . ?
O1 Cl1 O4 106.6(13) . . ?
O1 Cl1 O3 118.9(10) . . ?
O4 Cl1 O3 112.8(16) . . ?
O1 Cl1 O2 111.0(10) . . ?
O4 Cl1 O2 100.9(18) . . ?
O3 Cl1 O2 105.2(13) . . ?
O1 Cl1A O4A 116.0(19) . . ?
O1 Cl1A O3A 109(2) . . ?
O4A Cl1A O3A 123(3) . . ?
O1 Cl1A O2A 104(2) . . ?
O4A Cl1A O2A 93(2) . . ?
O3A Cl1A O2A 108(3) . . ?
Cl2 O5 Cl2A 38.7(7) . . ?
Cl2 O5 Fe2 142.8(6) . . ?
Cl2A O5 Fe2 139.3(8) . . ?
O5 Cl2 O6 112.8(10) . . ?
O5 Cl2 O7 117.5(9) . . ?
O6 Cl2 O7 104.0(14) . . ?
O5 Cl2 O8 114.5(11) . . ?
O6 Cl2 O8 95(2) . . ?
O7 Cl2 O8 110.0(15) . . ?
O6A Cl2A O8A 88(2) . . ?
O6A Cl2A O5 111(2) . . ?
O8A Cl2A O5 108.8(18) . . ?
O6A Cl2A O7A 132(3) . . ?
O8A Cl2A O7A 116(2) . . ?
O5 Cl2A O7A 100.8(18) . . ?

loop_
_geom_bond_atom_site_label_1
_geom_bond_atom_site_label_2
_geom_bond_distance
_geom_bond_site_symmetry_2
_geom_bond_publ_flag
Fe1 O1 1.873(9) . ?
Fe1 N3 2.039(9) . ?
Fe1 N2 2.051(9) . ?
Fe1 N1 2.059(10) . ?
Fe1 N4 2.097(9) . ?
Fe2 O5 1.940(7) . ?
Fe2 N101 2.031(9) . ?
Fe2 N102 2.053(8) . ?
Fe2 N104 2.061(9) . ?
Fe2 N103 2.081(9) . ?
N1 C4 1.337(15) . ?
N1 C1 1.405(13) . ?
N2 C6 1.364(14) . ?
N2 C9 1.382(14) . ?
N3 C11 1.361(14) . ?
N3 C14 1.375(15) . ?
N4 C16 1.328(15) . ?
N4 C19 1.365(13) . ?
N101 C104 1.371(14) . ?
N101 C101 1.381(12) . ?
N102 C116 1.376(14) . ?
N102 C119 1.392(12) . ?
N103 C114 1.328(14) . ?
N103 C111 1.430(13) . ?
N104 C106 1.359(14) . ?
N104 C109 1.394(12) . ?
C1 C20 1.420(16) . ?
C1 C2 1.428(18) . ?
C2 C3 1.393(17) . ?
C2 C21 1.515(17) . ?
C3 C4 1.403(16) . ?
C3 C23 1.457(19) . ?
C4 C5 1.420(16) . ?
C5 C6 1.364(15) . ?
C6 C7 1.450(15) . ?
C7 C8 1.334(18) . ?
C7 C25 1.488(17) . ?
C8 C9 1.463(18) . ?
C8 C27 1.59(2) . ?
C9 C10 1.348(18) . ?
C10 C11 1.395(18) . ?
C11 C12 1.457(17) . ?
C12 C13 1.361(17) . ?
C12 C29 1.476(17) . ?
C13 C14 1.400(17) . ?
C13 C31 1.504(18) . ?
C14 C15 1.411(16) . ?
C15 C16 1.368(16) . ?
C16 C17 1.442(15) . ?
C17 C18 1.313(16) . ?
C17 C33 1.502(17) . ?
C18 C19 1.478(15) . ?
C18 C35 1.517(14) . ?
C19 C20 1.412(16) . ?
C20 C37 1.533(14) . ?
C21 C22 1.537(19) . ?
C23 C24 1.50(3) . ?
C25 C26 1.53(2) . ?
C27 C28 1.39(2) . ?
C29 C30 1.50(3) . ?
C31 C32 1.40(2) . ?
C33 C34 1.532(18) . ?
C35 C36 1.529(17) . ?
C37 C137 1.511(14) . ?
C101 C120 1.414(15) . ?
C101 C102 1.426(14) . ?
C102 C103 1.343(15) . ?
C102 C121 1.509(15) . ?
C103 C104 1.450(15) . ?
C103 C123 1.519(16) . ?
C104 C105 1.384(14) . ?
C105 C106 1.347(15) . ?
C106 C107 1.447(15) . ?
C107 C108 1.325(16) . ?
C107 C125 1.516(17) . ?
C108 C109 1.449(15) . ?
C108 C127 1.509(14) . ?
C109 C110 1.355(16) . ?
C110 C111 1.356(15) . ?
C111 C112 1.438(17) . ?
C112 C113 1.341(17) . ?
C112 C129 1.561(19) . ?
C113 C114 1.471(15) . ?
C113 C131 1.53(2) . ?
C114 C115 1.368(13) . ?
C115 C116 1.376(14) . ?
C116 C117 1.440(14) . ?
C117 C118 1.347(14) . ?
C117 C133 1.499(15) . ?
C118 C119 1.468(13) . ?
C118 C135 1.512(14) . ?
C119 C120 1.401(14) . ?
C120 C137 1.515(13) . ?
C121 C122 1.503(19) . ?
C123 C124 1.52(2) . ?
C125 C126 1.53(2) . ?
C127 C128 1.511(18) . ?
C129 C130 1.43(2) . ?
C131 C132 1.46(3) . ?
C133 C134 1.492(16) . ?
C135 C136 1.484(16) . ?
O1 Cl1A 1.43(2) . ?
O1 Cl1 1.472(13) . ?
Cl1 O4 1.514(14) . ?
Cl1 O3 1.522(11) . ?
Cl1 O2 1.544(12) . ?
Cl1A O4A 1.507(16) . ?
Cl1A O3A 1.536(15) . ?
Cl1A O2A 1.545(16) . ?
O5 Cl2 1.437(9) . ?
O5 Cl2A 1.536(19) . ?
Cl2 O6 1.501(12) . ?
Cl2 O7 1.534(12) . ?
Cl2 O8 1.541(14) . ?
Cl2A O6A 1.519(16) . ?
Cl2A O8A 1.522(16) . ?
Cl2A O7A 1.567(15) . ?
